data_7201823
loop_
_publ_author_name
'Borissova, Alexandra O.'
'Antipin, Mikhail Yu.'
'Perekalin, Dmirtrii S.'
'Lyssenko, Konstantin A.'

_publ_section_title
;
 Crucial role of Ru&#x22EF;H interactions in the crystal packing of
 ruthenocene and its derivatives
;
_journal_issue 7
_journal_name_full CrystEngComm
_journal_page_first 827
_journal_paper_doi 10.1039/b716776h
_journal_volume 10
_journal_year 2008
_chemical_formula_moiety 'C10 H10 Ru'
_chemical_formula_sum 'C10 H10 Ru'
_chemical_formula_weight 231.25
_chemical_name_systematic
;
?
;
_space_group_IT_number 62
_symmetry_cell_setting orthorhombic
_symmetry_space_group_name_Hall '-P 2ac 2n'
_symmetry_space_group_name_H-M 'P n m a'
_atom_sites_solution_hydrogens difmap
_atom_sites_solution_primary direct
_atom_sites_solution_secondary difmap
_audit_creation_method SHELXL-97
_cell_angle_alpha 90.00
_cell_angle_beta 90.00
_cell_angle_gamma 90.00
_cell_formula_units_Z 4
_cell_length_a 7.01210(10)
_cell_length_b 8.82340(10)
_cell_length_c 12.7646(2)
_cell_measurement_reflns_used 2531
_cell_measurement_temperature 100(2)
_cell_measurement_theta_max 29
_cell_measurement_theta_min 3
_cell_volume 789.753(19)
_computing_cell_refinement 'APEX2 (Bruker, 2005)'
_computing_data_collection 'APEX2 (Bruker, 2005)'
_computing_data_reduction 'APEX2 (Bruker, 2005)'
_computing_molecular_graphics 'SHELXTL ver. 5.1 (Sheldrick, 1998b)'
_computing_publication_material 'SHELXTL ver. 5.1 (Sheldrick, 1998b)'
_computing_structure_refinement 'SHELXTL ver. 5.1 (Sheldrick, 1998b)'
_computing_structure_solution 'SHELXTL ver. 5.1 (Sheldrick, 1998b)'
_diffrn_ambient_temperature 100(2)
_diffrn_measured_fraction_theta_full 0.996
_diffrn_measured_fraction_theta_max 0.996
_diffrn_measurement_device_type 'Bruker SMART APEX2 CCD area detector'
_diffrn_measurement_method 'phi and omega scans'
_diffrn_radiation_monochromator graphite
_diffrn_radiation_source 'fine-focus sealed tube'
_diffrn_radiation_type MoK\a
_diffrn_radiation_wavelength 0.71073
_diffrn_reflns_av_R_equivalents 0.0381
_diffrn_reflns_av_sigmaI/netI 0.0164
_diffrn_reflns_limit_h_max 17
_diffrn_reflns_limit_h_min -17
_diffrn_reflns_limit_k_max 21
_diffrn_reflns_limit_k_min -21
_diffrn_reflns_limit_l_max 30
_diffrn_reflns_limit_l_min -31
_diffrn_reflns_number 85495
_diffrn_reflns_theta_full 60.00
_diffrn_reflns_theta_max 60.00
_diffrn_reflns_theta_min 2.81
_exptl_absorpt_coefficient_mu 1.905
_exptl_absorpt_correction_T_max 0.623
_exptl_absorpt_correction_T_min 0.572
_exptl_absorpt_correction_type multi-scan
_exptl_absorpt_process_details 'APEX2 (Bruker, 2005)'
_exptl_crystal_colour light-yellow
_exptl_crystal_density_diffrn 1.945
_exptl_crystal_density_method 'not measured'
_exptl_crystal_description rhombic
_exptl_crystal_F_000 456
_exptl_crystal_size_max 0.30
_exptl_crystal_size_mid 0.25
_exptl_crystal_size_min 0.25
_refine_diff_density_max 1.404
_refine_diff_density_min -1.788
_refine_diff_density_rms 0.108
_refine_ls_extinction_method none
_refine_ls_goodness_of_fit_ref 1.000
_refine_ls_hydrogen_treatment refall
_refine_ls_matrix_type full
_refine_ls_number_parameters 77
_refine_ls_number_reflns 6172
_refine_ls_number_restraints 0
_refine_ls_restrained_S_all 1.000
_refine_ls_R_factor_all 0.0289
_refine_ls_R_factor_gt 0.0193
_refine_ls_shift/su_max 0.001
_refine_ls_shift/su_mean 0.000
_refine_ls_structure_factor_coef Fsqd
_refine_ls_weighting_details 'calc w=1/[\s^2^(Fo^2^)+(0.0095P)^2^+0.2561P] where P=(Fo^2^+2Fc^2^)/3'
_refine_ls_weighting_scheme calc
_refine_ls_wR_factor_gt 0.0349
_refine_ls_wR_factor_ref 0.0380
_reflns_number_gt 5133
_reflns_number_total 6172
_reflns_threshold_expression I>2/s(I)
_cod_data_source_file b716776h.txt
_cod_data_source_block g
_cod_database_code 7201823

loop_
_symmetry_equiv_pos_as_xyz
'x, y, z'
'-x+1/2, -y, z+1/2'
'-x, y+1/2, -z'
'x+1/2, -y+1/2, -z+1/2'
'-x, -y, -z'
'x-1/2, y, -z-1/2'
'x, -y-1/2, z'
'-x-1/2, y-1/2, z-1/2'

loop_
_atom_site_label
_atom_site_type_symbol
_atom_site_fract_x
_atom_site_fract_y
_atom_site_fract_z
_atom_site_U_iso_or_equiv
_atom_site_adp_type
_atom_site_occupancy
_atom_site_symmetry_multiplicity
_atom_site_calc_flag
_atom_site_refinement_flags
_atom_site_disorder_assembly
_atom_site_disorder_group
Ru1 Ru 0.262953(7) 0.2500 0.504233(4) 0.00886(1) Uani 1 2 d S . .
C1 C 0.51516(7) 0.16898(6) 0.42117(4) 0.01241(6) Uani 1 1 d . . .
C2 C 0.34840(8) 0.11904(7) 0.36688(4) 0.01499(7) Uani 1 1 d . . .
C3 C 0.24465(12) 0.2500 0.33317(5) 0.01700(12) Uani 1 2 d S . .
C4 C 0.25600(8) 0.16906(6) 0.66585(4) 0.01411(7) Uani 1 1 d . . .
C5 C 0.08799(8) 0.11856(7) 0.61285(4) 0.01540(7) Uani 1 1 d . . .
C6 C -0.01604(11) 0.2500 0.58009(6) 0.01671(12) Uani 1 2 d S . .
H1 H 0.6070(14) 0.1051(11) 0.4508(7) 0.014(2) Uiso 1 1 d . . .
H2 H 0.3149(15) 0.0211(12) 0.3547(8) 0.018(2) Uiso 1 1 d . . .
H3 H 0.125(2) 0.2500 0.2976(13) 0.026(4) Uiso 1 2 d S . .
H4 H 0.3509(15) 0.1073(11) 0.6936(8) 0.016(2) Uiso 1 1 d . . .
H5 H 0.0530(14) 0.0153(11) 0.6030(8) 0.014(2) Uiso 1 1 d . . .
H6 H -0.137(2) 0.2500 0.5404(13) 0.025(4) Uiso 1 2 d S . .

loop_
_atom_site_aniso_label
_atom_site_aniso_U_11
_atom_site_aniso_U_22
_atom_site_aniso_U_33
_atom_site_aniso_U_23
_atom_site_aniso_U_13
_atom_site_aniso_U_12
Ru1 0.00933(1) 0.00984(2) 0.00742(1) 0.000 0.00001(1) 0.000
C1 0.01289(15) 0.01166(15) 0.01267(15) -0.00058(12) 0.00167(11) 0.00089(13)
C2 0.01721(18) 0.01589(18) 0.01186(15) -0.00437(13) 0.00156(12) -0.00250(15)
C3 0.0164(3) 0.0251(3) 0.00950(19) 0.000 -0.00210(17) 0.000
C4 0.01599(17) 0.01628(17) 0.01005(13) 0.00217(11) 0.00090(11) 0.00127(15)
C5 0.01625(18) 0.01582(19) 0.01411(17) 0.00034(14) 0.00340(13) -0.00363(16)
C6 0.0109(2) 0.0234(3) 0.0157(3) 0.000 0.00137(17) 0.000

loop_
_atom_type_symbol
_atom_type_description
_atom_type_scat_dispersion_real
_atom_type_scat_dispersion_imag
_atom_type_scat_source
C C 0.0033 0.0016 'International Tables Vol C Tables 4.2.6.8 and 6.1.1.4'
H H 0.0000 0.0000 'International Tables Vol C Tables 4.2.6.8 and 6.1.1.4'
Ru Ru -1.2594 0.8363 'International Tables Vol C Tables 4.2.6.8 and 6.1.1.4'

loop_
_geom_angle_atom_site_label_1
_geom_angle_atom_site_label_2
_geom_angle_atom_site_label_3
_geom_angle
_geom_angle_site_symmetry_1
_geom_angle_site_symmetry_3
_geom_angle_publ_flag
C1 Ru1 C1 38.24(3) 7_565 . ?
C1 Ru1 C6 160.350(15) 7_565 . ?
C1 Ru1 C6 160.350(15) . . ?
C1 Ru1 C2 63.95(2) 7_565 . ?
C1 Ru1 C2 38.21(2) . . ?
C6 Ru1 C2 127.02(2) . . ?
C1 Ru1 C2 38.21(2) 7_565 7_565 ?
C1 Ru1 C2 63.95(2) . 7_565 ?
C6 Ru1 C2 127.02(2) . 7_565 ?
C2 Ru1 C2 63.90(3) . 7_565 ?
C1 Ru1 C4 111.71(2) 7_565 7_565 ?
C1 Ru1 C4 125.75(2) . 7_565 ?
C6 Ru1 C4 63.95(3) . 7_565 ?
C2 Ru1 C4 159.68(2) . 7_565 ?
C2 Ru1 C4 126.27(2) 7_565 7_565 ?
C1 Ru1 C4 125.75(2) 7_565 . ?
C1 Ru1 C4 111.71(2) . . ?
C6 Ru1 C4 63.95(3) . . ?
C2 Ru1 C4 126.27(2) . . ?
C2 Ru1 C4 159.68(2) 7_565 . ?
C4 Ru1 C4 38.18(3) 7_565 . ?
C1 Ru1 C5 159.61(2) 7_565 . ?
C1 Ru1 C5 126.12(2) . . ?
C6 Ru1 C5 38.29(2) . . ?
C2 Ru1 C5 112.50(2) . . ?
C2 Ru1 C5 160.84(2) 7_565 . ?
C4 Ru1 C5 63.99(2) 7_565 . ?
C4 Ru1 C5 38.21(2) . . ?
C1 Ru1 C5 126.12(2) 7_565 7_565 ?
C1 Ru1 C5 159.61(2) . 7_565 ?
C6 Ru1 C5 38.29(2) . 7_565 ?
C2 Ru1 C5 160.84(2) . 7_565 ?
C2 Ru1 C5 112.50(2) 7_565 7_565 ?
C4 Ru1 C5 38.21(2) 7_565 7_565 ?
C4 Ru1 C5 63.99(2) . 7_565 ?
C5 Ru1 C5 64.13(3) . 7_565 ?
C1 Ru1 C3 64.06(3) 7_565 . ?
C1 Ru1 C3 64.06(3) . . ?
C6 Ru1 C3 112.97(3) . . ?
C2 Ru1 C3 38.24(2) . . ?
C2 Ru1 C3 38.24(2) 7_565 . ?
C4 Ru1 C3 160.357(16) 7_565 . ?
C4 Ru1 C3 160.357(16) . . ?
C5 Ru1 C3 126.91(2) . . ?
C5 Ru1 C3 126.91(2) 7_565 . ?
C2 C1 C1 107.96(3) . 7_565 ?
C2 C1 Ru1 70.94(3) . . ?
C1 C1 Ru1 70.878(14) 7_565 . ?
C2 C1 H1 125.0(6) . . ?
C1 C1 H1 127.0(6) 7_565 . ?
Ru1 C1 H1 124.0(6) . . ?
C1 C2 C3 108.22(5) . . ?
C1 C2 Ru1 70.85(3) . . ?
C3 C2 Ru1 71.02(4) . . ?
C1 C2 H2 126.0(7) . . ?
C3 C2 H2 125.8(7) . . ?
Ru1 C2 H2 124.7(7) . . ?
C2 C3 C2 107.64(7) 7_565 . ?
C2 C3 Ru1 70.74(3) 7_565 . ?
C2 C3 Ru1 70.74(3) . . ?
C2 C3 H3 126.15(4) 7_565 . ?
C2 C3 H3 126.15(5) . . ?
Ru1 C3 H3 121.8(10) . . ?
C4 C4 C5 108.16(3) 7_565 . ?
C4 C4 Ru1 70.910(15) 7_565 . ?
C5 C4 Ru1 70.93(3) . . ?
C4 C4 H4 125.9(6) 7_565 . ?
C5 C4 H4 125.9(6) . . ?
Ru1 C4 H4 122.4(6) . . ?
C4 C5 C6 107.79(5) . . ?
C4 C5 Ru1 70.86(3) . . ?
C6 C5 Ru1 70.79(4) . . ?
C4 C5 H5 125.0(6) . . ?
C6 C5 H5 127.2(6) . . ?
Ru1 C5 H5 124.7(6) . . ?
C5 C6 C5 108.11(7) 7_565 . ?
C5 C6 Ru1 70.92(4) 7_565 . ?
C5 C6 Ru1 70.92(4) . . ?
C5 C6 H6 125.94(4) 7_565 . ?
C5 C6 H6 125.94(4) . . ?
Ru1 C6 H6 122.7(10) . . ?

loop_
_geom_bond_atom_site_label_1
_geom_bond_atom_site_label_2
_geom_bond_distance
_geom_bond_site_symmetry_2
_geom_bond_publ_flag
Ru1 C1 2.1824(5) . ?
Ru1 C6 2.1828(8) . ?
Ru1 C2 2.1836(5) . ?
Ru1 C4 2.1837(5) . ?
Ru1 C5 2.1846(5) . ?
Ru1 C3 2.1873(7) . ?
C1 C2 1.4289(8) . ?
C1 H1 0.936(10) . ?
C2 C3 1.4316(8) . ?
C2 H2 0.909(10) . ?
C3 C2 1.4316(8) 7_565 ?
C3 H3 0.953(17) . ?
C4 C4 1.4283(11) 7_565 ?
C4 C5 1.4297(8) . ?
C4 H4 0.930(10) . ?
C5 C6 1.4325(8) . ?
C5 H5 0.952(10) . ?
C6 C5 1.4325(8) 7_565 ?
C6 H6 0.985(17) . ?

loop_
_geom_torsion_atom_site_label_1
_geom_torsion_atom_site_label_2
_geom_torsion_atom_site_label_3
_geom_torsion_atom_site_label_4
_geom_torsion
_geom_torsion_site_symmetry_1
_geom_torsion_site_symmetry_2
_geom_torsion_site_symmetry_3
_geom_torsion_site_symmetry_4
_geom_torsion_publ_flag
C1 Ru1 C1 C2 -117.71(3) 7_565 . . . ?
C6 Ru1 C1 C2 48.45(9) . . . . ?
C2 Ru1 C1 C2 -80.16(5) 7_565 . . . ?
C4 Ru1 C1 C2 162.48(3) 7_565 . . . ?
C4 Ru1 C1 C2 121.58(3) . . . . ?
C5 Ru1 C1 C2 80.73(4) . . . . ?
C5 Ru1 C1 C2 -164.89(5) 7_565 . . . ?
C3 Ru1 C1 C2 -37.42(3) . . . . ?
C6 Ru1 C1 C1 166.17(8) . . . 7_565 ?
C2 Ru1 C1 C1 117.71(3) . . . 7_565 ?
C2 Ru1 C1 C1 37.55(2) 7_565 . . 7_565 ?
C4 Ru1 C1 C1 -79.81(2) 7_565 . . 7_565 ?
C4 Ru1 C1 C1 -120.707(19) . . . 7_565 ?
C5 Ru1 C1 C1 -161.56(2) . . . 7_565 ?
C5 Ru1 C1 C1 -47.17(5) 7_565 . . 7_565 ?
C3 Ru1 C1 C1 80.290(13) . . . 7_565 ?
C1 C1 C2 C3 -0.03(5) 7_565 . . . ?
Ru1 C1 C2 C3 61.52(4) . . . . ?
C1 C1 C2 Ru1 -61.556(15) 7_565 . . . ?
C1 Ru1 C2 C1 37.58(3) 7_565 . . . ?
C6 Ru1 C2 C1 -161.63(3) . . . . ?
C2 Ru1 C2 C1 80.32(3) 7_565 . . . ?
C4 Ru1 C2 C1 -44.72(7) 7_565 . . . ?
C4 Ru1 C2 C1 -79.03(4) . . . . ?
C5 Ru1 C2 C1 -120.35(3) . . . . ?
C5 Ru1 C2 C1 163.93(6) 7_565 . . . ?
C3 Ru1 C2 C1 118.00(5) . . . . ?
C1 Ru1 C2 C3 -80.42(4) 7_565 . . . ?
C1 Ru1 C2 C3 -118.00(5) . . . . ?
C6 Ru1 C2 C3 80.37(4) . . . . ?
C2 Ru1 C2 C3 -37.68(4) 7_565 . . . ?
C4 Ru1 C2 C3 -162.72(6) 7_565 . . . ?
C4 Ru1 C2 C3 162.97(4) . . . . ?
C5 Ru1 C2 C3 121.64(4) . . . . ?
C5 Ru1 C2 C3 45.93(8) 7_565 . . . ?
C1 C2 C3 C2 0.05(8) . . . 7_565 ?
Ru1 C2 C3 C2 61.47(5) . . . 7_565 ?
C1 C2 C3 Ru1 -61.42(4) . . . . ?
C1 Ru1 C3 C2 -37.39(4) 7_565 . . 7_565 ?
C1 Ru1 C3 C2 -80.12(4) . . . 7_565 ?
C6 Ru1 C3 C2 121.24(3) . . . 7_565 ?
C2 Ru1 C3 C2 -117.52(7) . . . 7_565 ?
C4 Ru1 C3 C2 44.61(10) 7_565 . . 7_565 ?
C4 Ru1 C3 C2 -162.13(6) . . . 7_565 ?
C5 Ru1 C3 C2 162.85(3) . . . 7_565 ?
C5 Ru1 C3 C2 79.64(5) 7_565 . . 7_565 ?
C1 Ru1 C3 C2 80.12(4) 7_565 . . . ?
C1 Ru1 C3 C2 37.39(4) . . . . ?
C6 Ru1 C3 C2 -121.24(3) . . . . ?
C2 Ru1 C3 C2 117.52(7) 7_565 . . . ?
C4 Ru1 C3 C2 162.13(6) 7_565 . . . ?
C4 Ru1 C3 C2 -44.61(10) . . . . ?
C5 Ru1 C3 C2 -79.64(5) . . . . ?
C5 Ru1 C3 C2 -162.85(3) 7_565 . . . ?
C1 Ru1 C4 C4 79.75(2) 7_565 . . 7_565 ?
C1 Ru1 C4 C4 120.725(18) . . . 7_565 ?
C6 Ru1 C4 C4 -80.262(13) . . . 7_565 ?
C2 Ru1 C4 C4 161.54(2) . . . 7_565 ?
C2 Ru1 C4 C4 47.32(6) 7_565 . . 7_565 ?
C5 Ru1 C4 C4 -117.94(3) . . . 7_565 ?
C5 Ru1 C4 C4 -37.45(2) 7_565 . . 7_565 ?
C3 Ru1 C4 C4 -165.84(8) . . . 7_565 ?
C1 Ru1 C4 C5 -162.31(3) 7_565 . . . ?
C1 Ru1 C4 C5 -121.33(3) . . . . ?
C6 Ru1 C4 C5 37.68(3) . . . . ?
C2 Ru1 C4 C5 -80.52(4) . . . . ?
C2 Ru1 C4 C5 165.26(5) 7_565 . . . ?
C4 Ru1 C4 C5 117.94(3) 7_565 . . . ?
C5 Ru1 C4 C5 80.50(5) 7_565 . . . ?
C3 Ru1 C4 C5 -47.90(9) . . . . ?
C4 C4 C5 C6 -0.02(5) 7_565 . . . ?
Ru1 C4 C5 C6 -61.50(4) . . . . ?
C4 C4 C5 Ru1 61.474(15) 7_565 . . . ?
C1 Ru1 C5 C4 45.05(7) 7_565 . . . ?
C1 Ru1 C5 C4 79.24(4) . . . . ?
C6 Ru1 C5 C4 -117.60(5) . . . . ?
C2 Ru1 C5 C4 120.60(3) . . . . ?
C2 Ru1 C5 C4 -164.38(6) 7_565 . . . ?
C4 Ru1 C5 C4 -37.42(3) 7_565 . . . ?
C5 Ru1 C5 C4 -80.10(3) 7_565 . . . ?
C3 Ru1 C5 C4 161.82(3) . . . . ?
C1 Ru1 C5 C6 162.65(5) 7_565 . . . ?
C1 Ru1 C5 C6 -163.16(4) . . . . ?
C2 Ru1 C5 C6 -121.80(4) . . . . ?
C2 Ru1 C5 C6 -46.78(8) 7_565 . . . ?
C4 Ru1 C5 C6 80.19(4) 7_565 . . . ?
C4 Ru1 C5 C6 117.60(5) . . . . ?
C5 Ru1 C5 C6 37.50(4) 7_565 . . . ?
C3 Ru1 C5 C6 -80.57(4) . . . . ?
C4 C5 C6 C5 0.04(8) . . . 7_565 ?
Ru1 C5 C6 C5 -61.51(5) . . . 7_565 ?
C4 C5 C6 Ru1 61.55(4) . . . . ?
C1 Ru1 C6 C5 -44.11(10) 7_565 . . 7_565 ?
C1 Ru1 C6 C5 162.00(6) . . . 7_565 ?
C2 Ru1 C6 C5 -162.57(3) . . . 7_565 ?
C2 Ru1 C6 C5 -79.55(5) 7_565 . . 7_565 ?
C4 Ru1 C6 C5 37.60(4) 7_565 . . 7_565 ?
C4 Ru1 C6 C5 80.29(4) . . . 7_565 ?
C5 Ru1 C6 C5 117.89(7) . . . 7_565 ?
C3 Ru1 C6 C5 -121.06(3) . . . 7_565 ?
C1 Ru1 C6 C5 -162.00(6) 7_565 . . . ?
C1 Ru1 C6 C5 44.11(10) . . . . ?
C2 Ru1 C6 C5 79.55(5) . . . . ?
C2 Ru1 C6 C5 162.57(3) 7_565 . . . ?
C4 Ru1 C6 C5 -80.29(4) 7_565 . . . ?
C4 Ru1 C6 C5 -37.60(4) . . . . ?
C5 Ru1 C6 C5 -117.89(7) 7_565 . . . ?
C3 Ru1 C6 C5 121.06(3) . . . . ?
